data_1572299
loop_
_publ_author_name
'Weinelt, Leander'
'Steinberg, Simon'

_publ_section_title
;
 Exploring the Nature of Ag--Ag Interactions in Different Tellurides by
 Means of the Crystal Orbital Bond Index (COBI)
;
_journal_issue 7
_journal_name_full Inorganics
_journal_page_first 192
_journal_paper_doi 10.3390/inorganics12070192
_journal_volume 12
_journal_year 2024
_chemical_formula_sum 'Ag3 Ce2 Rb Te5'
_chemical_formula_weight 1327.32
_space_group_crystal_system orthorhombic
_space_group_IT_number 63
_space_group_name_Hall '-C 2c 2'
_space_group_name_H-M_alt 'C m c m'
_audit_creation_method SHELXL-2018/1
_cell_angle_alpha 90
_cell_angle_beta 90
_cell_angle_gamma 90
_cell_formula_units_Z 4
_cell_length_a 4.6654(18)
_cell_length_b 16.142(6)
_cell_length_c 18.874(7)
_cell_measurement_reflns_used 448
_cell_measurement_temperature 293(2)
_cell_measurement_theta_max 23.926
_cell_measurement_theta_min 2.5395
_cell_volume 1421.4(9)
_computing_structure_refinement 'SHELXL-2018/1 (Sheldrick, 2018)'
_diffrn_ambient_temperature 293(2)
_diffrn_detector_area_resol_mean 'not measured'
_diffrn_measured_fraction_theta_full 0.999
_diffrn_measured_fraction_theta_max 0.997
_diffrn_measurement_device_type 'Bruker APEX CCD'
_diffrn_radiation_type MoK\a
_diffrn_radiation_wavelength 0.71073
_diffrn_reflns_av_R_equivalents 0.0816
_diffrn_reflns_av_unetI/netI 0.0673
_diffrn_reflns_Laue_measured_fraction_full 0.999
_diffrn_reflns_Laue_measured_fraction_max 0.997
_diffrn_reflns_limit_h_max 6
_diffrn_reflns_limit_h_min -5
_diffrn_reflns_limit_k_max 21
_diffrn_reflns_limit_k_min -21
_diffrn_reflns_limit_l_max 25
_diffrn_reflns_limit_l_min -24
_diffrn_reflns_number 5332
_diffrn_reflns_point_group_measured_fraction_full 0.999
_diffrn_reflns_point_group_measured_fraction_max 0.997
_diffrn_reflns_theta_full 25.242
_diffrn_reflns_theta_max 28.822
_diffrn_reflns_theta_min 2.158
_diffrn_source 'fine-focus sealed tube'
_exptl_absorpt_coefficient_mu 23.746
_exptl_absorpt_correction_T_max 0.7458
_exptl_absorpt_correction_T_min 0.4075
_exptl_absorpt_correction_type multi-scan
_exptl_absorpt_process_details 'SADABS 2014/5'
_exptl_crystal_colour black
_exptl_crystal_density_diffrn 6.203
_exptl_crystal_description polyhedral
_exptl_crystal_F_000 2216
_exptl_crystal_size_max 0.1
_exptl_crystal_size_mid 0.1
_exptl_crystal_size_min 0.1
_refine_diff_density_max 2.387
_refine_diff_density_min -2.008
_refine_diff_density_rms 0.524
_refine_ls_extinction_method none
_refine_ls_goodness_of_fit_ref 0.995
_refine_ls_hydrogen_treatment undef
_refine_ls_matrix_type full
_refine_ls_number_parameters 37
_refine_ls_number_reflns 1072
_refine_ls_number_restraints 0
_refine_ls_restrained_S_all 0.995
_refine_ls_R_factor_all 0.0548
_refine_ls_R_factor_gt 0.0386
_refine_ls_shift/su_max 0.000
_refine_ls_shift/su_mean 0.000
_refine_ls_structure_factor_coef Fsqd
_refine_ls_weighting_details 'w=1/[\s^2^(Fo^2^)+(0.0251P)^2^] where P=(Fo^2^+2Fc^2^)/3'
_refine_ls_weighting_scheme calc
_refine_ls_wR_factor_gt 0.0762
_refine_ls_wR_factor_ref 0.0832
_reflns_Friedel_coverage 0.000
_reflns_number_gt 845
_reflns_number_total 1072
_reflns_threshold_expression 'I > 2\s(I)'
_cod_data_source_file simo09m_0m.cif
_cod_data_source_block shelx
_cod_database_code 1572299
_shelx_shelxl_version_number 2018/1
_shelx_space_group_comment
;
The symmetry employed for this shelxl refinement is uniquely defined
by the following loop, which should always be used as a source of
symmetry information in preference to the above space-group names.
They are only intended as comments.
;

loop_
_space_group_symop_operation_xyz
'x, y, z'
'-x, -y, z+1/2'
'-x, y, -z+1/2'
'x, -y, -z'
'x+1/2, y+1/2, z'
'-x+1/2, -y+1/2, z+1/2'
'-x+1/2, y+1/2, -z+1/2'
'x+1/2, -y+1/2, -z'
'-x, -y, -z'
'x, y, -z-1/2'
'x, -y, z-1/2'
'-x, y, z'
'-x+1/2, -y+1/2, -z'
'x+1/2, y+1/2, -z-1/2'
'x+1/2, -y+1/2, z-1/2'
'-x+1/2, y+1/2, z'

loop_
_atom_site_label
_atom_site_type_symbol
_atom_site_fract_x
_atom_site_fract_y
_atom_site_fract_z
_atom_site_U_iso_or_equiv
_atom_site_adp_type
_atom_site_occupancy
_atom_site_site_symmetry_order
_atom_site_calc_flag
_atom_site_refinement_flags_posn
_atom_site_refinement_flags_adp
_atom_site_refinement_flags_occupancy
_atom_site_disorder_assembly
_atom_site_disorder_group
Ce1 Ce 0.000000 0.19043(5) 0.40549(4) 0.01414(19) Uani 1 2 d S T P . .
Te2 Te 0.000000 0.55727(5) 0.12338(5) 0.0155(2) Uani 1 2 d S T P . .
Te3 Te 0.000000 0.16997(5) 0.57369(5) 0.0140(2) Uani 1 2 d S T P . .
Te4 Te 0.000000 0.26120(8) 0.250000 0.0157(3) Uani 1 4 d S T P . .
Ag5 Ag 0.000000 0.41336(7) 0.47319(6) 0.0233(3) Uani 1 2 d S T P . .
Ag6 Ag 0.500000 0.16466(10) 0.250000 0.0262(4) Uani 1 4 d S T P . .
Rb7 Rb 0.000000 0.05869(13) 0.750000 0.0270(5) Uani 1 4 d S T P . .

loop_
_atom_site_aniso_label
_atom_site_aniso_U_11
_atom_site_aniso_U_22
_atom_site_aniso_U_33
_atom_site_aniso_U_23
_atom_site_aniso_U_13
_atom_site_aniso_U_12
Ce1 0.0169(4) 0.0145(4) 0.0110(4) 0.0000(3) 0.000 0.000
Te2 0.0205(5) 0.0114(4) 0.0147(4) 0.0005(3) 0.000 0.000
Te3 0.0156(4) 0.0134(4) 0.0129(4) -0.0002(3) 0.000 0.000
Te4 0.0188(7) 0.0170(6) 0.0113(6) 0.000 0.000 0.000
Ag5 0.0256(6) 0.0201(6) 0.0241(6) -0.0017(5) 0.000 0.000
Ag6 0.0226(9) 0.0286(9) 0.0275(9) 0.000 0.000 0.000
Rb7 0.0285(12) 0.0266(11) 0.0259(11) 0.000 0.000 0.000

loop_
_atom_type_symbol
_atom_type_description
_atom_type_scat_dispersion_real
_atom_type_scat_dispersion_imag
_atom_type_scat_source
Rb Rb -0.9393 2.9676 'International Tables Vol C Tables 4.2.6.8 and 6.1.1.4'
Ag Ag -0.8971 1.1015 'International Tables Vol C Tables 4.2.6.8 and 6.1.1.4'
Te Te -0.5308 1.6751 'International Tables Vol C Tables 4.2.6.8 and 6.1.1.4'
Ce Ce -0.2486 2.6331 'International Tables Vol C Tables 4.2.6.8 and 6.1.1.4'

loop_
_geom_angle_atom_site_label_1
_geom_angle_atom_site_label_2
_geom_angle_atom_site_label_3
_geom_angle
_geom_angle_site_symmetry_1
_geom_angle_site_symmetry_3
_geom_angle_publ_flag
Te4 Ce1 Te3 164.67(4) . . ?
Te4 Ce1 Te2 94.84(3) . 14_446 ?
Te3 Ce1 Te2 95.70(3) . 14_446 ?
Te4 Ce1 Te2 94.84(3) . 14_546 ?
Te3 Ce1 Te2 95.70(3) . 14_546 ?
Te2 Ce1 Te2 92.90(4) 14_446 14_546 ?
Te4 Ce1 Te3 82.06(3) . 13_556 ?
Te3 Ce1 Te3 87.23(3) . 13_556 ?
Te2 Ce1 Te3 176.86(3) 14_446 13_556 ?
Te2 Ce1 Te3 87.91(3) 14_546 13_556 ?
Te4 Ce1 Te3 82.06(3) . 13_456 ?
Te3 Ce1 Te3 87.23(3) . 13_456 ?
Te2 Ce1 Te3 87.91(3) 14_446 13_456 ?
Te2 Ce1 Te3 176.86(3) 14_546 13_456 ?
Te3 Ce1 Te3 91.13(4) 13_556 13_456 ?
Te4 Ce1 Ag5 138.28(2) . 13_556 ?
Te3 Ce1 Ag5 48.14(2) . 13_556 ?
Te2 Ce1 Ag5 105.14(4) 14_446 13_556 ?
Te2 Ce1 Ag5 48.75(3) 14_546 13_556 ?
Te3 Ce1 Ag5 77.65(3) 13_556 13_556 ?
Te3 Ce1 Ag5 133.87(4) 13_456 13_556 ?
Te4 Ce1 Ag5 138.28(2) . 13_456 ?
Te3 Ce1 Ag5 48.14(2) . 13_456 ?
Te2 Ce1 Ag5 48.75(3) 14_446 13_456 ?
Te2 Ce1 Ag5 105.14(4) 14_546 13_456 ?
Te3 Ce1 Ag5 133.87(4) 13_556 13_456 ?
Te3 Ce1 Ag5 77.65(3) 13_456 13_456 ?
Ag5 Ce1 Ag5 78.85(4) 13_556 13_456 ?
Ag5 Te2 Ag6 134.55(5) 2_564 5_455 ?
Ag5 Te2 Ag5 61.38(5) 2_564 10_556 ?
Ag6 Te2 Ag5 164.07(5) 5_455 10_556 ?
Ag5 Te2 Ce1 73.91(3) 2_564 14_556 ?
Ag6 Te2 Ce1 75.22(3) 5_455 14_556 ?
Ag5 Te2 Ce1 114.89(3) 10_556 14_556 ?
Ag5 Te2 Ce1 73.91(3) 2_564 14_456 ?
Ag6 Te2 Ce1 75.22(3) 5_455 14_456 ?
Ag5 Te2 Ce1 114.89(3) 10_556 14_456 ?
Ce1 Te2 Ce1 92.90(4) 14_556 14_456 ?
Ag5 Te2 Rb7 134.14(2) 2_564 13_556 ?
Ag6 Te2 Rb7 77.39(4) 5_455 13_556 ?
Ag5 Te2 Rb7 90.04(4) 10_556 13_556 ?
Ce1 Te2 Rb7 89.46(3) 14_556 13_556 ?
Ce1 Te2 Rb7 150.91(4) 14_456 13_556 ?
Ag5 Te2 Rb7 134.14(2) 2_564 13_456 ?
Ag6 Te2 Rb7 77.39(4) 5_455 13_456 ?
Ag5 Te2 Rb7 90.04(4) 10_556 13_456 ?
Ce1 Te2 Rb7 150.91(4) 14_556 13_456 ?
Ce1 Te2 Rb7 89.46(3) 14_456 13_456 ?
Rb7 Te2 Rb7 75.08(4) 13_556 13_456 ?
Ag5 Te3 Ag5 110.78(5) 13_456 13_556 ?
Ag5 Te3 Ce1 74.85(3) 13_456 . ?
Ag5 Te3 Ce1 74.85(3) 13_556 . ?
Ag5 Te3 Ce1 162.27(4) 13_456 13_556 ?
Ag5 Te3 Ce1 77.13(4) 13_556 13_556 ?
Ce1 Te3 Ce1 92.77(3) . 13_556 ?
Ag5 Te3 Ce1 77.13(4) 13_456 13_456 ?
Ag5 Te3 Ce1 162.27(4) 13_556 13_456 ?
Ce1 Te3 Ce1 92.77(3) . 13_456 ?
Ce1 Te3 Ce1 91.13(4) 13_556 13_456 ?
Ag5 Te3 Rb7 92.82(4) 13_456 . ?
Ag5 Te3 Rb7 92.82(4) 13_556 . ?
Ce1 Te3 Rb7 157.58(4) . . ?
Ce1 Te3 Rb7 102.81(3) 13_556 . ?
Ce1 Te3 Rb7 102.81(3) 13_456 . ?
Ag6 Te4 Ag6 112.51(8) 1_455 . ?
Ag6 Te4 Ce1 78.38(2) 1_455 . ?
Ag6 Te4 Ce1 78.38(2) . . ?
Ag6 Te4 Ce1 78.38(2) 1_455 10_556 ?
Ag6 Te4 Ce1 78.38(2) . 10_556 ?
Ce1 Te4 Ce1 137.47(5) . 10_556 ?
Ag6 Te4 Rb7 162.48(5) 1_455 13_556 ?
Ag6 Te4 Rb7 85.00(5) . 13_556 ?
Ce1 Te4 Rb7 106.43(2) . 13_556 ?
Ce1 Te4 Rb7 106.43(2) 10_556 13_556 ?
Ag6 Te4 Rb7 85.00(5) 1_455 13_456 ?
Ag6 Te4 Rb7 162.48(5) . 13_456 ?
Ce1 Te4 Rb7 106.43(2) . 13_456 ?
Ce1 Te4 Rb7 106.43(2) 10_556 13_456 ?
Rb7 Te4 Rb7 77.48(6) 13_556 13_456 ?
Te3 Ag5 Te3 110.78(5) 13_456 13_556 ?
Te3 Ag5 Te2 112.72(3) 13_456 2_565 ?
Te3 Ag5 Te2 112.72(3) 13_556 2_565 ?
Te3 Ag5 Te2 100.41(4) 13_456 10_556 ?
Te3 Ag5 Te2 100.41(4) 13_556 10_556 ?
Te2 Ag5 Te2 118.62(5) 2_565 10_556 ?
Te3 Ag5 Ag5 123.54(3) 13_456 9_566 ?
Te3 Ag5 Ag5 123.54(3) 13_556 9_566 ?
Te2 Ag5 Ag5 60.61(4) 2_565 9_566 ?
Te2 Ag5 Ag5 58.01(5) 10_556 9_566 ?
Te3 Ag5 Ce1 120.05(4) 13_456 13_556 ?
Te3 Ag5 Ce1 57.01(3) 13_556 13_556 ?
Te2 Ag5 Ce1 57.34(3) 2_565 13_556 ?
Te2 Ag5 Ce1 138.04(2) 10_556 13_556 ?
Ag5 Ag5 Ce1 102.52(5) 9_566 13_556 ?
Te3 Ag5 Ce1 57.01(3) 13_456 13_456 ?
Te3 Ag5 Ce1 120.05(4) 13_556 13_456 ?
Te2 Ag5 Ce1 57.34(3) 2_565 13_456 ?
Te2 Ag5 Ce1 138.04(2) 10_556 13_456 ?
Ag5 Ag5 Ce1 102.52(5) 9_566 13_456 ?
Ce1 Ag5 Ce1 78.85(4) 13_556 13_456 ?
Te4 Ag6 Te4 112.51(8) 1_655 . ?
Te4 Ag6 Te2 109.036(18) 1_655 5_545 ?
Te4 Ag6 Te2 109.036(18) . 5_545 ?
Te4 Ag6 Te2 109.036(18) 1_655 14_546 ?
Te4 Ag6 Te2 109.036(19) . 14_546 ?
Te2 Ag6 Te2 108.09(7) 5_545 14_546 ?
Te4 Ag6 Rb7 156.65(5) 1_655 9_556 ?
Te4 Ag6 Rb7 90.84(4) . 9_556 ?
Te2 Ag6 Rb7 60.46(3) 5_545 9_556 ?
Te2 Ag6 Rb7 60.46(3) 14_546 9_556 ?
Te4 Ag6 Rb7 90.84(4) 1_655 9_656 ?
Te4 Ag6 Rb7 156.65(5) . 9_656 ?
Te2 Ag6 Rb7 60.46(3) 5_545 9_656 ?
Te2 Ag6 Rb7 60.46(3) 14_546 9_656 ?
Rb7 Ag6 Rb7 65.81(5) 9_556 9_656 ?
Te4 Rb7 Te4 77.48(6) 13_556 13_456 ?
Te4 Rb7 Te3 68.25(3) 13_556 . ?
Te4 Rb7 Te3 68.25(3) 13_456 . ?
Te4 Rb7 Te3 68.25(3) 13_556 10_557 ?
Te4 Rb7 Te3 68.25(3) 13_456 10_557 ?
Te3 Rb7 Te3 123.28(7) . 10_557 ?
Te4 Rb7 Te2 139.70(3) 13_556 6_455 ?
Te4 Rb7 Te2 90.00(3) 13_456 6_455 ?
Te3 Rb7 Te2 71.51(3) . 6_455 ?
Te3 Rb7 Te2 141.404(16) 10_557 6_455 ?
Te4 Rb7 Te2 90.00(3) 13_556 13_556 ?
Te4 Rb7 Te2 139.70(3) 13_456 13_556 ?
Te3 Rb7 Te2 141.404(16) . 13_556 ?
Te3 Rb7 Te2 71.51(3) 10_557 13_556 ?
Te2 Rb7 Te2 121.46(6) 6_455 13_556 ?
Te4 Rb7 Te2 90.00(3) 13_556 6 ?
Te4 Rb7 Te2 139.70(3) 13_456 6 ?
Te3 Rb7 Te2 71.51(3) . 6 ?
Te3 Rb7 Te2 141.404(16) 10_557 6 ?
Te2 Rb7 Te2 75.08(4) 6_455 6 ?
Te2 Rb7 Te2 77.25(4) 13_556 6 ?
Te4 Rb7 Te2 139.70(3) 13_556 13_456 ?
Te4 Rb7 Te2 90.00(3) 13_456 13_456 ?
Te3 Rb7 Te2 141.404(16) . 13_456 ?
Te3 Rb7 Te2 71.51(3) 10_557 13_456 ?
Te2 Rb7 Te2 77.25(4) 6_455 13_456 ?
Te2 Rb7 Te2 75.08(4) 13_556 13_456 ?
Te2 Rb7 Te2 121.46(6) 6 13_456 ?
Te4 Rb7 Ag6 174.16(4) 13_556 9_556 ?
Te4 Rb7 Ag6 108.35(3) 13_456 9_556 ?
Te3 Rb7 Ag6 113.50(2) . 9_556 ?
Te3 Rb7 Ag6 113.50(2) 10_557 9_556 ?
Te2 Rb7 Ag6 42.14(2) 6_455 9_556 ?
Te2 Rb7 Ag6 85.44(5) 13_556 9_556 ?
Te2 Rb7 Ag6 85.44(5) 6 9_556 ?
Te2 Rb7 Ag6 42.14(2) 13_456 9_556 ?
Te4 Rb7 Ag6 108.35(3) 13_556 9_656 ?
Te4 Rb7 Ag6 174.16(4) 13_456 9_656 ?
Te3 Rb7 Ag6 113.50(2) . 9_656 ?
Te3 Rb7 Ag6 113.50(2) 10_557 9_656 ?
Te2 Rb7 Ag6 85.44(5) 6_455 9_656 ?
Te2 Rb7 Ag6 42.14(2) 13_556 9_656 ?
Te2 Rb7 Ag6 42.14(2) 6 9_656 ?
Te2 Rb7 Ag6 85.44(5) 13_456 9_656 ?
Ag6 Rb7 Ag6 65.81(5) 9_556 9_656 ?
Te4 Rb7 Rb7 51.26(3) 13_556 1_655 ?
Te4 Rb7 Rb7 128.74(3) 13_456 1_655 ?
Te3 Rb7 Rb7 90.0 . 1_655 ?
Te3 Rb7 Rb7 90.0 10_557 1_655 ?
Te2 Rb7 Rb7 127.541(19) 6_455 1_655 ?
Te2 Rb7 Rb7 52.458(19) 13_556 1_655 ?
Te2 Rb7 Rb7 52.458(19) 6 1_655 ?
Te2 Rb7 Rb7 127.541(19) 13_456 1_655 ?
Ag6 Rb7 Rb7 122.90(2) 9_556 1_655 ?
Ag6 Rb7 Rb7 57.10(2) 9_656 1_655 ?
Te4 Rb7 Rb7 128.74(3) 13_556 1_455 ?
Te4 Rb7 Rb7 51.26(3) 13_456 1_455 ?
Te3 Rb7 Rb7 90.0 . 1_455 ?
Te3 Rb7 Rb7 90.0 10_557 1_455 ?
Te2 Rb7 Rb7 52.46(2) 6_455 1_455 ?
Te2 Rb7 Rb7 127.541(19) 13_556 1_455 ?
Te2 Rb7 Rb7 127.541(19) 6 1_455 ?
Te2 Rb7 Rb7 52.458(19) 13_456 1_455 ?
Ag6 Rb7 Rb7 57.10(2) 9_556 1_455 ?
Ag6 Rb7 Rb7 122.90(2) 9_656 1_455 ?
Rb7 Rb7 Rb7 180.0 1_655 1_455 ?

loop_
_geom_bond_atom_site_label_1
_geom_bond_atom_site_label_2
_geom_bond_distance
_geom_bond_site_symmetry_2
_geom_bond_publ_flag
Ce1 Te4 3.1492(14) . ?
Ce1 Te3 3.1917(17) . ?
Ce1 Te2 3.2185(11) 14_446 ?
Ce1 Te2 3.2185(11) 14_546 ?
Ce1 Te3 3.2670(12) 13_556 ?
Ce1 Te3 3.2670(12) 13_456 ?
Ce1 Ag5 3.6730(13) 13_556 ?
Ce1 Ag5 3.6730(13) 13_456 ?
Te2 Ag5 2.8741(17) 2_564 ?
Te2 Ag6 2.9524(15) 5_455 ?
Te2 Ag5 2.9527(16) 10_556 ?
Te2 Rb7 3.8283(15) 13_556 ?
Te2 Rb7 3.8283(15) 13_456 ?
Te3 Ag5 2.8343(11) 13_456 ?
Te3 Ag5 2.8343(11) 13_556 ?
Te3 Rb7 3.7816(18) . ?
Te4 Ag6 2.8053(14) 1_455 ?
Te4 Ag6 2.8053(14) . ?
Te4 Rb7 3.727(2) 13_556 ?
Te4 Rb7 3.727(2) 13_456 ?
Ag5 Ag5 2.975(2) 9_566 ?
Ag6 Rb7 4.294(3) 9_556 ?
Ag6 Rb7 4.294(3) 9_656 ?
Rb7 Rb7 4.6654(18) 1_655 ?
Rb7 Rb7 4.6654(18) 1_455 ?
